data_7004569
loop_
_publ_author_name
'Li, Wei'
'Jia, Hong-Peng'
'Ju, Zhan-Feng'
'Zhang, Jie'

_publ_section_title
;
 A series of manganese--carboxylate coordination polymers exhibiting
 diverse magnetic properties
;
_journal_issue 39
_journal_name_full 'Dalton Transactions'
_journal_page_first 5350
_journal_page_last 5357
_journal_paper_doi 10.1039/b808691e
_journal_year 2008
_chemical_formula_moiety 'C48 H36 Mn2 N10 O19'
_chemical_formula_sum 'C48 H36 Mn2 N10 O19'
_chemical_formula_weight 1166.75
_chemical_name_systematic
;
?
;
_space_group_IT_number 2
_symmetry_cell_setting triclinic
_symmetry_space_group_name_Hall '-P 1'
_symmetry_space_group_name_H-M 'P -1'
_atom_sites_solution_hydrogens geom
_atom_sites_solution_primary direct
_atom_sites_solution_secondary difmap
_audit_creation_method SHELXL-97
_cell_angle_alpha 93.952(5)
_cell_angle_beta 100.876(7)
_cell_angle_gamma 102.557(5)
_cell_formula_units_Z 2
_cell_length_a 9.4695(14)
_cell_length_b 15.348(2)
_cell_length_c 17.220(2)
_cell_measurement_reflns_used 6376
_cell_measurement_temperature 293(2)
_cell_measurement_theta_max 27.4835
_cell_measurement_theta_min 2.2528
_cell_volume 2383.1(6)
_computing_cell_refinement 'CrystalClear(Rigaku Corp.,2000)'
_computing_data_collection 'CrystalClear(Rigaku Corp.,2000)'
_computing_data_reduction 'CrystalClear(Rigaku Corp.,2000)'
_computing_structure_refinement 'SHELXL-97 (Sheldrick, 1997)'
_computing_structure_solution 'SHELXS-97 (Sheldrick, 1990)'
_diffrn_ambient_temperature 293(2)
_diffrn_measured_fraction_theta_full 0.984
_diffrn_measured_fraction_theta_max 0.984
_diffrn_measurement_device_type 'CCD area detector'
_diffrn_measurement_method CCD_Profile_fitting
_diffrn_radiation_monochromator graphite
_diffrn_radiation_source 'fine-focus sealed tube'
_diffrn_radiation_type MoK\a
_diffrn_radiation_wavelength 0.71073
_diffrn_reflns_av_R_equivalents 0.0449
_diffrn_reflns_av_sigmaI/netI 0.0860
_diffrn_reflns_limit_h_max 12
_diffrn_reflns_limit_h_min -12
_diffrn_reflns_limit_k_max 19
_diffrn_reflns_limit_k_min -19
_diffrn_reflns_limit_l_max 20
_diffrn_reflns_limit_l_min -22
_diffrn_reflns_number 18674
_diffrn_reflns_theta_full 27.48
_diffrn_reflns_theta_max 27.48
_diffrn_reflns_theta_min 2.25
_exptl_absorpt_coefficient_mu 0.623
_exptl_absorpt_correction_T_max 0.969
_exptl_absorpt_correction_T_min 0.928
_exptl_absorpt_correction_type multi-scan
_exptl_absorpt_process_details '(R.H. Blessing, 1995&1997)'
_exptl_crystal_colour orange
_exptl_crystal_density_diffrn 1.618
_exptl_crystal_density_method 'not measured'
_exptl_crystal_description sheet
_exptl_crystal_F_000 1180
_exptl_crystal_size_max 0.6000
_exptl_crystal_size_mid 0.1000
_exptl_crystal_size_min 0.0500
_refine_diff_density_max 0.931
_refine_diff_density_min -0.684
_refine_diff_density_rms 0.075
_refine_ls_extinction_method none
_refine_ls_goodness_of_fit_ref 0.999
_refine_ls_hydrogen_treatment mixed
_refine_ls_matrix_type full
_refine_ls_number_parameters 719
_refine_ls_number_reflns 10746
_refine_ls_number_restraints 0
_refine_ls_restrained_S_all 0.999
_refine_ls_R_factor_all 0.1296
_refine_ls_R_factor_gt 0.0747
_refine_ls_shift/su_max 0.000
_refine_ls_shift/su_mean 0.000
_refine_ls_structure_factor_coef Fsqd
_refine_ls_weighting_details 'calc w=1/[\s^2^(Fo^2^)+(0.1120P)^2^+2.0380P] where P=(Fo^2^+2Fc^2^)/3'
_refine_ls_weighting_scheme calc
_refine_ls_wR_factor_gt 0.1870
_refine_ls_wR_factor_ref 0.2324
_reflns_number_gt 6376
_reflns_number_total 10746
_reflns_threshold_expression >2sigma(I)
_cod_data_source_file b808691e.txt
_cod_data_source_block 2
_cod_depositor_comments
;
The following automatic conversions were performed:
'_exptl_absorpt_correction_type' value 'Multi-scan' changed to
'multi-scan' according to
'/home/saulius/struct/CIF-dictionaries/cif_core.dic' dictionary named
'cif_core.dic' version 2.4.1 from 2010-06-29.

Automatic conversion script
Id: cif_fix_enum 1527 2010-12-29 10:47:43Z saulius 
;
_cod_original_cell_volume 2383.2(6)
_cod_original_sg_symbol_H-M P-1
_cod_database_code 7004569

loop_
_symmetry_equiv_pos_as_xyz
'x, y, z'
'-x, -y, -z'

loop_
_atom_site_label
_atom_site_type_symbol
_atom_site_fract_x
_atom_site_fract_y
_atom_site_fract_z
_atom_site_U_iso_or_equiv
_atom_site_adp_type
_atom_site_occupancy
_atom_site_symmetry_multiplicity
_atom_site_calc_flag
_atom_site_refinement_flags
_atom_site_disorder_assembly
_atom_site_disorder_group
C1 C 0.4056(5) 0.3057(3) 0.4073(3) 0.0345(10) Uani 1 1 d . . .
C2 C 0.3338(6) 0.3747(3) 0.4074(3) 0.0362(10) Uani 1 1 d . . .
H2 H 0.2925 0.3931 0.3583 0.043 Uiso 1 1 calc R . .
C3 C 0.3215(6) 0.4173(3) 0.4779(3) 0.0361(10) Uani 1 1 d . . .
C4 C 0.3845(5) 0.3975(3) 0.5536(3) 0.0345(10) Uani 1 1 d . . .
C5 C 0.4568(5) 0.3266(3) 0.5498(2) 0.0340(10) Uani 1 1 d . . .
C6 C 0.4638(5) 0.2798(3) 0.4796(3) 0.0343(10) Uani 1 1 d . . .
H6 H 0.5084 0.2299 0.4810 0.041 Uiso 1 1 calc R . .
C7 C 0.4177(6) 0.2613(3) 0.3280(3) 0.0380(11) Uani 1 1 d . . .
C8 C 0.3630(5) 0.4105(3) 0.6967(3) 0.0366(10) Uani 1 1 d . . .
C9 C 0.4202(5) 0.4717(3) 0.7640(3) 0.0342(10) Uani 1 1 d . . .
H9 H 0.4721 0.5308 0.7592 0.041 Uiso 1 1 calc R . .
C10 C 0.4025(5) 0.4479(3) 0.8383(3) 0.0378(11) Uani 1 1 d . . .
H10 H 0.4424 0.4907 0.8841 0.045 Uiso 1 1 calc R . .
C11 C 0.3266(5) 0.3615(3) 0.8462(3) 0.0367(10) Uani 1 1 d . . .
C12 C 0.2713(6) 0.3004(3) 0.7780(3) 0.0407(11) Uani 1 1 d . . .
H12 H 0.2204 0.2410 0.7825 0.049 Uiso 1 1 calc R . .
C13 C 0.2887(6) 0.3241(3) 0.7035(3) 0.0412(11) Uani 1 1 d . . .
H13 H 0.2501 0.2814 0.6576 0.049 Uiso 1 1 calc R . .
C14 C 0.2935(6) 0.3384(3) 0.9245(3) 0.0385(11) Uani 1 1 d . . .
C15 C 0.0308(5) 0.1913(3) 0.2340(3) 0.0340(10) Uani 1 1 d . . .
C16 C -0.0650(5) 0.2477(3) 0.2257(3) 0.0393(11) Uani 1 1 d . . .
H16 H -0.0933 0.2676 0.1753 0.047 Uiso 1 1 calc R . .
C17 C -0.1207(5) 0.2757(3) 0.2891(3) 0.0381(11) Uani 1 1 d . . .
C18 C -0.0821(5) 0.2518(3) 0.3668(3) 0.0360(10) Uani 1 1 d . . .
C19 C 0.0143(5) 0.1925(3) 0.3719(3) 0.0335(10) Uani 1 1 d . . .
C20 C 0.1022(5) 0.1676(3) 0.1673(3) 0.0377(10) Uani 1 1 d . . .
C21 C -0.1567(5) 0.2342(3) 0.4958(3) 0.0384(11) Uani 1 1 d . . .
C22 C -0.1109(6) 0.2773(4) 0.5733(3) 0.0465(12) Uani 1 1 d . . .
H22 H -0.0690 0.3401 0.5827 0.056 Uiso 1 1 calc R . .
C23 C -0.1269(6) 0.2281(4) 0.6359(3) 0.0491(13) Uani 1 1 d . . .
H23 H -0.0947 0.2577 0.6886 0.059 Uiso 1 1 calc R . .
C24 C -0.1884(6) 0.1368(4) 0.6247(3) 0.0422(12) Uani 1 1 d . . .
C25 C -0.2390(6) 0.0948(3) 0.5469(3) 0.0437(12) Uani 1 1 d . . .
H25 H -0.2844 0.0323 0.5377 0.052 Uiso 1 1 calc R . .
C26 C -0.2234(6) 0.1436(3) 0.4828(3) 0.0425(11) Uani 1 1 d . . .
H26 H -0.2587 0.1146 0.4299 0.051 Uiso 1 1 calc R . .
C27 C -0.1983(7) 0.0844(4) 0.6935(3) 0.0515(14) Uani 1 1 d . . .
C28 C 0.6025(7) -0.0292(4) 0.3296(4) 0.0610(16) Uani 1 1 d . . .
H28 H 0.5372 -0.0349 0.3656 0.073 Uiso 1 1 calc R . .
C29 C 0.7261(8) -0.0635(4) 0.3469(5) 0.073(2) Uani 1 1 d . . .
H29 H 0.7474 -0.0909 0.3942 0.088 Uiso 1 1 calc R . .
C30 C 0.8173(8) -0.0569(5) 0.2934(6) 0.088(3) Uani 1 1 d . . .
H30 H 0.9030 -0.0804 0.3032 0.106 Uiso 1 1 calc R . .
C31 C 0.7849(7) -0.0162(5) 0.2255(5) 0.074(2) Uani 1 1 d . . .
H31 H 0.8477 -0.0120 0.1883 0.089 Uiso 1 1 calc R . .
C32 C 0.0671(5) 0.1619(3) 0.3086(3) 0.0351(10) Uani 1 1 d . . .
H32 H 0.1286 0.1205 0.3157 0.042 Uiso 1 1 calc R . .
C33 C 0.6145(6) 0.0633(4) 0.1412(3) 0.0514(14) Uani 1 1 d . . .
C34 C 0.6943(8) 0.0749(5) 0.0810(4) 0.0702(19) Uani 1 1 d . . .
H34 H 0.7836 0.0552 0.0850 0.084 Uiso 1 1 calc R . .
C35 C 0.6430(10) 0.1152(5) 0.0157(5) 0.084(2) Uani 1 1 d . . .
H35 H 0.6968 0.1236 -0.0257 0.101 Uiso 1 1 calc R . .
C36 C 0.5134(10) 0.1430(5) 0.0110(4) 0.079(2) Uani 1 1 d . . .
H36 H 0.4754 0.1710 -0.0332 0.095 Uiso 1 1 calc R . .
C37 C 0.4404(8) 0.1286(4) 0.0729(3) 0.0620(17) Uani 1 1 d . . .
H37 H 0.3494 0.1461 0.0694 0.074 Uiso 1 1 calc R . .
C38 C -0.1004(6) 0.2696(4) -0.1026(3) 0.0509(13) Uani 1 1 d . . .
H38 H -0.0508 0.2282 -0.1225 0.061 Uiso 1 1 calc R . .
C39 C -0.2291(7) 0.2793(4) -0.1485(3) 0.0562(14) Uani 1 1 d . . .
H39 H -0.2682 0.2450 -0.1990 0.067 Uiso 1 1 calc R . .
C40 C -0.3009(7) 0.3392(4) -0.1207(4) 0.0618(16) Uani 1 1 d . . .
H40 H -0.3903 0.3473 -0.1517 0.074 Uiso 1 1 calc R . .
C41 C -0.2416(7) 0.3875(4) -0.0469(3) 0.0566(15) Uani 1 1 d . . .
H41 H -0.2896 0.4297 -0.0268 0.068 Uiso 1 1 calc R . .
C42 C -0.1120(6) 0.3743(3) -0.0024(3) 0.0412(11) Uani 1 1 d . . .
C43 C -0.0395(6) 0.4221(3) 0.0780(3) 0.0433(12) Uani 1 1 d . . .
C44 C -0.1056(7) 0.4795(4) 0.1168(3) 0.0548(14) Uani 1 1 d . . .
H44 H -0.1970 0.4909 0.0915 0.066 Uiso 1 1 calc R . .
C45 C -0.0365(7) 0.5195(4) 0.1924(3) 0.0590(15) Uani 1 1 d . . .
H45 H -0.0806 0.5585 0.2200 0.071 Uiso 1 1 calc R . .
C46 C 0.0951(7) 0.5033(4) 0.2275(3) 0.0545(14) Uani 1 1 d . . .
H46 H 0.1441 0.5302 0.2797 0.065 Uiso 1 1 calc R . .
C47 C 0.1557(7) 0.4460(4) 0.1846(3) 0.0534(14) Uani 1 1 d . . .
H47 H 0.2477 0.4345 0.2087 0.064 Uiso 1 1 calc R . .
C48 C 0.6596(6) 0.0185(4) 0.2119(4) 0.0518(14) Uani 1 1 d . . .
H1 H 0.355(6) 0.485(4) 0.613(3) 0.039(16) Uiso 1 1 d . . .
H4 H -0.184(8) 0.324(5) 0.420(4) 0.08(2) Uiso 1 1 d . . .
N1 N 0.3738(5) 0.4423(3) 0.6227(2) 0.0424(10) Uani 1 1 d . . .
N2 N 0.2324(5) 0.4847(3) 0.4710(2) 0.0445(10) Uani 1 1 d . . .
N3 N 0.5407(5) 0.3024(3) 0.6228(2) 0.0444(10) Uani 1 1 d . . .
N4 N -0.1335(5) 0.2825(3) 0.4303(3) 0.0452(10) Uani 1 1 d . . .
N5 N -0.2259(5) 0.3324(3) 0.2712(3) 0.0470(10) Uani 1 1 d . . .
N6 N 0.0796(5) 0.1652(3) 0.4487(2) 0.0453(10) Uani 1 1 d . . .
N7 N 0.5698(5) 0.0115(3) 0.2650(3) 0.0480(11) Uani 1 1 d . . .
N8 N 0.4893(5) 0.0919(3) 0.1365(3) 0.0490(11) Uani 1 1 d . . .
N9 N -0.0408(5) 0.3160(3) -0.0305(2) 0.0418(9) Uani 1 1 d . . .
N10 N 0.0908(5) 0.4066(3) 0.1115(2) 0.0437(10) Uani 1 1 d . . .
O1 O 0.3882(5) 0.3032(2) 0.2702(2) 0.0528(10) Uani 1 1 d . . .
O2 O 0.4545(4) 0.1876(2) 0.3271(2) 0.0519(10) Uani 1 1 d . . .
O3 O 0.1311(5) 0.4751(3) 0.4137(2) 0.0715(13) Uani 1 1 d . . .
O4 O 0.2647(5) 0.5494(3) 0.5229(2) 0.0624(11) Uani 1 1 d . . .
O5 O 0.5289(5) 0.2233(3) 0.6309(2) 0.0635(11) Uani 1 1 d . . .
O6 O 0.6205(5) 0.3635(3) 0.6706(2) 0.0675(12) Uani 1 1 d . . .
O7 O 0.2383(4) 0.2585(2) 0.93423(19) 0.0455(8) Uani 1 1 d . . .
O8 O 0.3154(4) 0.4018(2) 0.97932(19) 0.0508(9) Uani 1 1 d . . .
O9 O 0.0706(4) 0.1996(3) 0.1030(2) 0.0509(9) Uani 1 1 d . . .
O10 O 0.1897(4) 0.1167(3) 0.1791(2) 0.0498(9) Uani 1 1 d . . .
O11 O -0.2948(5) 0.3261(3) 0.2032(3) 0.0674(12) Uani 1 1 d . . .
O12 O -0.2404(5) 0.3841(3) 0.3254(3) 0.0668(12) Uani 1 1 d . . .
O13 O 0.0829(6) 0.0860(3) 0.4508(2) 0.0726(13) Uani 1 1 d . . .
O14 O 0.1300(4) 0.2241(3) 0.5050(2) 0.0537(10) Uani 1 1 d . . .
O15 O -0.2766(5) 0.0061(3) 0.6804(2) 0.0581(10) Uani 1 1 d . . .
O16 O -0.1264(7) 0.1214(4) 0.7599(3) 0.0929(18) Uani 1 1 d . . .
O1W O 0.2323(10) -0.0472(5) 0.1386(4) 0.147(3) Uani 1 1 d . . .
O2W O 0.3829(4) 0.3180(3) 0.1247(2) 0.0535(9) Uani 1 1 d . . .
O3W O 0.9600(12) -0.0803(7) 0.0972(6) 0.081(3) Uiso 0.50 1 d P . .
O3'W O 0.9831(13) -0.0278(7) 0.0229(6) 0.092(3) Uiso 0.50 1 d P . .
Mn1 Mn 0.37289(9) 0.07335(5) 0.23910(4) 0.0426(2) Uani 1 1 d . . .
Mn2 Mn 0.17377(9) 0.30487(5) 0.04516(4) 0.0412(2) Uani 1 1 d . . .

loop_
_atom_site_aniso_label
_atom_site_aniso_U_11
_atom_site_aniso_U_22
_atom_site_aniso_U_33
_atom_site_aniso_U_23
_atom_site_aniso_U_13
_atom_site_aniso_U_12
C1 0.036(3) 0.036(2) 0.030(2) -0.0015(18) 0.0077(19) 0.006(2)
C2 0.048(3) 0.036(2) 0.025(2) 0.0017(17) 0.009(2) 0.010(2)
C3 0.047(3) 0.029(2) 0.034(2) 0.0005(17) 0.011(2) 0.010(2)
C4 0.043(3) 0.028(2) 0.033(2) 0.0022(17) 0.013(2) 0.006(2)
C5 0.037(3) 0.041(2) 0.024(2) 0.0058(17) 0.0074(18) 0.007(2)
C6 0.037(3) 0.035(2) 0.032(2) -0.0017(18) 0.0110(19) 0.009(2)
C7 0.045(3) 0.044(3) 0.027(2) -0.0025(19) 0.011(2) 0.012(2)
C8 0.040(3) 0.043(3) 0.032(2) 0.0046(19) 0.010(2) 0.017(2)
C9 0.036(3) 0.033(2) 0.033(2) 0.0002(17) 0.0069(19) 0.007(2)
C10 0.043(3) 0.044(3) 0.027(2) -0.0034(19) 0.004(2) 0.015(2)
C11 0.044(3) 0.042(3) 0.031(2) 0.0043(19) 0.013(2) 0.019(2)
C12 0.051(3) 0.037(3) 0.036(2) 0.0016(19) 0.015(2) 0.011(2)
C13 0.055(3) 0.035(3) 0.033(2) -0.0014(19) 0.013(2) 0.006(2)
C14 0.048(3) 0.046(3) 0.030(2) 0.005(2) 0.010(2) 0.025(2)
C15 0.032(2) 0.037(2) 0.033(2) 0.0056(18) 0.0074(19) 0.007(2)
C16 0.037(3) 0.040(3) 0.039(3) 0.010(2) 0.004(2) 0.006(2)
C17 0.038(3) 0.036(3) 0.044(3) 0.012(2) 0.009(2) 0.016(2)
C18 0.036(3) 0.028(2) 0.043(3) 0.0038(18) 0.008(2) 0.006(2)
C19 0.037(3) 0.033(2) 0.032(2) 0.0072(17) 0.0084(19) 0.008(2)
C20 0.040(3) 0.039(3) 0.030(2) 0.0029(19) 0.006(2) 0.004(2)
C21 0.040(3) 0.040(3) 0.042(3) 0.005(2) 0.016(2) 0.016(2)
C22 0.048(3) 0.039(3) 0.051(3) -0.006(2) 0.010(2) 0.009(2)
C23 0.052(3) 0.055(3) 0.041(3) -0.005(2) 0.013(2) 0.014(3)
C24 0.043(3) 0.051(3) 0.038(3) 0.003(2) 0.008(2) 0.023(2)
C25 0.049(3) 0.040(3) 0.040(3) 0.000(2) 0.012(2) 0.005(2)
C26 0.045(3) 0.042(3) 0.038(3) -0.001(2) 0.011(2) 0.005(2)
C27 0.063(4) 0.061(4) 0.037(3) 0.000(2) 0.009(3) 0.033(3)
C28 0.072(4) 0.045(3) 0.058(4) 0.003(3) -0.012(3) 0.021(3)
C29 0.064(4) 0.047(4) 0.094(5) 0.007(3) -0.023(4) 0.019(3)
C30 0.051(4) 0.060(4) 0.146(8) -0.005(5) -0.007(5) 0.025(4)
C31 0.041(4) 0.060(4) 0.122(6) -0.003(4) 0.018(4) 0.013(3)
C32 0.037(3) 0.034(2) 0.037(2) 0.0061(18) 0.012(2) 0.009(2)
C33 0.054(3) 0.043(3) 0.055(3) -0.011(2) 0.021(3) 0.003(3)
C34 0.059(4) 0.068(4) 0.083(5) -0.012(4) 0.039(4) 0.001(3)
C35 0.106(6) 0.078(5) 0.068(5) -0.007(4) 0.054(4) -0.002(5)
C36 0.118(7) 0.069(4) 0.064(4) 0.009(3) 0.046(4) 0.026(4)
C37 0.092(5) 0.055(4) 0.051(3) 0.009(3) 0.027(3) 0.031(3)
C38 0.057(4) 0.055(3) 0.044(3) 0.006(2) 0.003(3) 0.026(3)
C39 0.056(4) 0.064(4) 0.046(3) 0.004(3) 0.001(3) 0.018(3)
C40 0.055(4) 0.078(4) 0.053(3) 0.003(3) 0.001(3) 0.027(3)
C41 0.055(4) 0.065(4) 0.058(3) 0.008(3) 0.010(3) 0.035(3)
C42 0.045(3) 0.038(3) 0.046(3) 0.009(2) 0.012(2) 0.017(2)
C43 0.050(3) 0.040(3) 0.044(3) 0.015(2) 0.015(2) 0.013(2)
C44 0.056(4) 0.060(4) 0.056(3) 0.005(3) 0.016(3) 0.026(3)
C45 0.067(4) 0.061(4) 0.053(3) -0.006(3) 0.018(3) 0.025(3)
C46 0.062(4) 0.052(3) 0.048(3) 0.000(2) 0.013(3) 0.010(3)
C47 0.056(4) 0.064(4) 0.040(3) 0.006(2) 0.007(3) 0.017(3)
C48 0.042(3) 0.039(3) 0.070(4) -0.012(3) 0.009(3) 0.009(2)
N1 0.068(3) 0.036(2) 0.030(2) 0.0050(17) 0.020(2) 0.016(2)
N2 0.060(3) 0.042(2) 0.039(2) 0.0114(18) 0.015(2) 0.019(2)
N3 0.039(2) 0.063(3) 0.034(2) 0.008(2) 0.0110(18) 0.017(2)
N4 0.052(3) 0.038(2) 0.053(3) 0.0080(19) 0.020(2) 0.018(2)
N5 0.044(3) 0.044(2) 0.058(3) 0.016(2) 0.010(2) 0.018(2)
N6 0.042(2) 0.068(3) 0.032(2) 0.014(2) 0.0111(19) 0.020(2)
N7 0.049(3) 0.040(2) 0.056(3) -0.0027(19) 0.006(2) 0.018(2)
N8 0.062(3) 0.046(2) 0.046(2) -0.0008(19) 0.020(2) 0.021(2)
N9 0.044(2) 0.045(2) 0.037(2) 0.0046(17) 0.0059(18) 0.015(2)
N10 0.047(3) 0.049(2) 0.038(2) 0.0081(18) 0.0098(19) 0.017(2)
O1 0.075(3) 0.055(2) 0.0302(18) 0.0010(15) 0.0150(17) 0.017(2)
O2 0.070(3) 0.050(2) 0.0413(19) -0.0045(16) 0.0113(18) 0.029(2)
O3 0.089(3) 0.079(3) 0.052(2) 0.001(2) -0.001(2) 0.046(3)
O4 0.097(3) 0.048(2) 0.048(2) -0.0044(17) 0.015(2) 0.033(2)
O5 0.076(3) 0.064(3) 0.060(3) 0.026(2) 0.010(2) 0.034(2)
O6 0.063(3) 0.087(3) 0.044(2) -0.013(2) -0.008(2) 0.021(2)
O7 0.058(2) 0.047(2) 0.0373(18) 0.0095(15) 0.0174(17) 0.0170(18)
O8 0.071(3) 0.054(2) 0.0301(17) 0.0063(15) 0.0162(17) 0.016(2)
O9 0.055(2) 0.064(2) 0.0336(18) 0.0150(16) 0.0070(16) 0.0132(19)
O10 0.052(2) 0.065(2) 0.0392(19) 0.0060(16) 0.0109(17) 0.025(2)
O11 0.061(3) 0.089(3) 0.061(3) 0.022(2) 0.002(2) 0.042(2)
O12 0.084(3) 0.064(3) 0.068(3) 0.010(2) 0.019(2) 0.049(3)
O13 0.114(4) 0.072(3) 0.053(2) 0.025(2) 0.019(2) 0.059(3)
O14 0.042(2) 0.079(3) 0.0362(19) 0.0026(18) 0.0056(16) 0.008(2)
O15 0.070(3) 0.062(3) 0.048(2) 0.0180(19) 0.020(2) 0.019(2)
O16 0.136(5) 0.096(4) 0.044(2) -0.004(2) -0.010(3) 0.050(4)
O1W 0.193(8) 0.119(6) 0.128(6) -0.007(4) 0.040(5) 0.037(6)
O2W 0.049(2) 0.071(3) 0.042(2) 0.0145(18) 0.0063(17) 0.018(2)
Mn1 0.0566(5) 0.0446(4) 0.0392(4) 0.0123(3) 0.0207(4) 0.0273(4)
Mn2 0.0473(5) 0.0540(5) 0.0301(4) 0.0132(3) 0.0118(3) 0.0230(4)

loop_
_atom_type_symbol
_atom_type_description
_atom_type_scat_dispersion_real
_atom_type_scat_dispersion_imag
_atom_type_scat_source
C C 0.0033 0.0016 'International Tables Vol C Tables 4.2.6.8 and 6.1.1.4'
H H 0.0000 0.0000 'International Tables Vol C Tables 4.2.6.8 and 6.1.1.4'
N N 0.0061 0.0033 'International Tables Vol C Tables 4.2.6.8 and 6.1.1.4'
O O 0.0106 0.0060 'International Tables Vol C Tables 4.2.6.8 and 6.1.1.4'
Mn Mn 0.3368 0.7283 'International Tables Vol C Tables 4.2.6.8 and 6.1.1.4'

loop_
_geom_angle_atom_site_label_1
_geom_angle_atom_site_label_2
_geom_angle_atom_site_label_3
_geom_angle
_geom_angle_site_symmetry_1
_geom_angle_site_symmetry_3
_geom_angle_publ_flag
C2 C1 C6 118.6(4) . . ?
C2 C1 C7 118.6(4) . . ?
C6 C1 C7 122.8(4) . . ?
C3 C2 C1 120.5(4) . . ?
C3 C2 H2 119.7 . . ?
C1 C2 H2 119.7 . . ?
C2 C3 C4 123.9(4) . . ?
C2 C3 N2 115.9(4) . . ?
C4 C3 N2 120.1(4) . . ?
N1 C4 C3 122.7(4) . . ?
N1 C4 C5 124.3(4) . . ?
C3 C4 C5 113.0(4) . . ?
C6 C5 C4 124.0(4) . . ?
C6 C5 N3 115.4(4) . . ?
C4 C5 N3 120.4(4) . . ?
C5 C6 C1 119.8(4) . . ?
C5 C6 H6 120.1 . . ?
C1 C6 H6 120.1 . . ?
O1 C7 O2 127.1(4) . . ?
O1 C7 C1 114.9(4) . . ?
O2 C7 C1 118.0(4) . . ?
C9 C8 C13 119.8(4) . . ?
C9 C8 N1 117.2(4) . . ?
C13 C8 N1 122.8(4) . . ?
C8 C9 C10 120.8(4) . . ?
C8 C9 H9 119.6 . . ?
C10 C9 H9 119.6 . . ?
C9 C10 C11 120.2(4) . . ?
C9 C10 H10 119.9 . . ?
C11 C10 H10 119.9 . . ?
C12 C11 C10 118.3(4) . . ?
C12 C11 C14 121.1(5) . . ?
C10 C11 C14 120.4(4) . . ?
C13 C12 C11 121.6(5) . . ?
C13 C12 H12 119.2 . . ?
C11 C12 H12 119.2 . . ?
C8 C13 C12 119.3(4) . . ?
C8 C13 H13 120.4 . . ?
C12 C13 H13 120.4 . . ?
O7 C14 O8 121.2(4) . . ?
O7 C14 C11 120.8(4) . . ?
O8 C14 C11 117.9(4) . . ?
O7 C14 Mn2 59.8(2) . 1_556 ?
O8 C14 Mn2 62.5(3) . 1_556 ?
C11 C14 Mn2 165.9(3) . 1_556 ?
C16 C15 C32 117.6(4) . . ?
C16 C15 C20 121.4(4) . . ?
C32 C15 C20 120.9(4) . . ?
C15 C16 C17 121.4(4) . . ?
C15 C16 H16 119.3 . . ?
C17 C16 H16 119.3 . . ?
C16 C17 C18 123.6(4) . . ?
C16 C17 N5 115.6(4) . . ?
C18 C17 N5 120.8(4) . . ?
N4 C18 C17 123.3(4) . . ?
N4 C18 C19 123.8(4) . . ?
C17 C18 C19 112.8(4) . . ?
C32 C19 C18 124.1(4) . . ?
C32 C19 N6 113.5(4) . . ?
C18 C19 N6 122.1(4) . . ?
O9 C20 O10 124.0(4) . . ?
O9 C20 C15 117.9(4) . . ?
O10 C20 C15 118.1(4) . . ?
C26 C21 C22 119.7(5) . . ?
C26 C21 N4 119.8(4) . . ?
C22 C21 N4 120.5(5) . . ?
C23 C22 C21 119.4(5) . . ?
C23 C22 H22 120.3 . . ?
C21 C22 H22 120.3 . . ?
C22 C23 C24 122.1(5) . . ?
C22 C23 H23 119.0 . . ?
C24 C23 H23 119.0 . . ?
C23 C24 C25 118.2(5) . . ?
C23 C24 C27 121.0(5) . . ?
C25 C24 C27 120.8(5) . . ?
C26 C25 C24 120.4(5) . . ?
C26 C25 H25 119.8 . . ?
C24 C25 H25 119.8 . . ?
C21 C26 C25 120.1(4) . . ?
C21 C26 H26 120.0 . . ?
C25 C26 H26 120.0 . . ?
O16 C27 O15 124.7(6) . . ?
O16 C27 C24 117.5(6) . . ?
O15 C27 C24 117.8(5) . . ?
N7 C28 C29 123.3(7) . . ?
N7 C28 H28 118.3 . . ?
C29 C28 H28 118.3 . . ?
C30 C29 C28 117.6(7) . . ?
C30 C29 H29 121.2 . . ?
C28 C29 H29 121.2 . . ?
C29 C30 C31 120.2(6) . . ?
C29 C30 H30 119.9 . . ?
C31 C30 H30 119.9 . . ?
C30 C31 C48 119.6(7) . . ?
C30 C31 H31 120.2 . . ?
C48 C31 H31 120.2 . . ?
C19 C32 C15 120.4(4) . . ?
C19 C32 H32 119.8 . . ?
C15 C32 H32 119.8 . . ?
N8 C33 C34 120.5(6) . . ?
N8 C33 C48 116.5(5) . . ?
C34 C33 C48 123.0(6) . . ?
C35 C34 C33 119.7(7) . . ?
C35 C34 H34 120.2 . . ?
C33 C34 H34 120.2 . . ?
C36 C35 C34 119.3(6) . . ?
C36 C35 H35 120.4 . . ?
C34 C35 H35 120.4 . . ?
C35 C36 C37 117.5(7) . . ?
C35 C36 H36 121.2 . . ?
C37 C36 H36 121.2 . . ?
N8 C37 C36 124.0(7) . . ?
N8 C37 H37 118.0 . . ?
C36 C37 H37 118.0 . . ?
N9 C38 C39 122.9(5) . . ?
N9 C38 H38 118.5 . . ?
C39 C38 H38 118.5 . . ?
C38 C39 C40 119.1(5) . . ?
C38 C39 H39 120.5 . . ?
C40 C39 H39 120.5 . . ?
C39 C40 C41 119.0(6) . . ?
C39 C40 H40 120.5 . . ?
C41 C40 H40 120.5 . . ?
C40 C41 C42 119.7(5) . . ?
C40 C41 H41 120.2 . . ?
C42 C41 H41 120.2 . . ?
N9 C42 C41 121.0(5) . . ?
N9 C42 C43 114.8(4) . . ?
C41 C42 C43 124.1(5) . . ?
N10 C43 C44 121.7(5) . . ?
N10 C43 C42 117.1(4) . . ?
C44 C43 C42 121.2(5) . . ?
C45 C44 C43 118.9(5) . . ?
C45 C44 H44 120.6 . . ?
C43 C44 H44 120.6 . . ?
C46 C45 C44 120.0(5) . . ?
C46 C45 H45 120.0 . . ?
C44 C45 H45 120.0 . . ?
C45 C46 C47 118.0(5) . . ?
C45 C46 H46 121.0 . . ?
C47 C46 H46 121.0 . . ?
N10 C47 C46 123.1(5) . . ?
N10 C47 H47 118.5 . . ?
C46 C47 H47 118.5 . . ?
N7 C48 C31 119.9(6) . . ?
N7 C48 C33 116.1(5) . . ?
C31 C48 C33 124.0(6) . . ?
C4 N1 C8 129.5(4) . . ?
C4 N1 H1 107(4) . . ?
C8 N1 H1 122(4) . . ?
O3 N2 O4 122.7(4) . . ?
O3 N2 C3 118.6(4) . . ?
O4 N2 C3 118.7(4) . . ?
O5 N3 O6 124.1(5) . . ?
O5 N3 C5 118.5(4) . . ?
O6 N3 C5 117.4(4) . . ?
C18 N4 C21 124.5(4) . . ?
C18 N4 H4 114(4) . . ?
C21 N4 H4 118(4) . . ?
O11 N5 O12 123.1(4) . . ?
O11 N5 C17 118.2(4) . . ?
O12 N5 C17 118.7(4) . . ?
O13 N6 O14 124.9(4) . . ?
O13 N6 C19 117.7(4) . . ?
O14 N6 C19 117.4(4) . . ?
C28 N7 C48 119.4(5) . . ?
C28 N7 Mn1 123.5(4) . . ?
C48 N7 Mn1 117.1(4) . . ?
C37 N8 C33 119.0(5) . . ?
C37 N8 Mn1 123.5(4) . . ?
C33 N8 Mn1 117.5(4) . . ?
C38 N9 C42 118.3(4) . . ?
C38 N9 Mn2 124.0(3) . . ?
C42 N9 Mn2 117.7(3) . . ?
C47 N10 C43 118.4(5) . . ?
C47 N10 Mn2 124.1(4) . . ?
C43 N10 Mn2 117.2(3) . . ?
C7 O2 Mn1 128.2(3) . . ?
C14 O7 Mn2 90.9(3) . 1_556 ?
C14 O8 Mn2 88.2(3) . 1_556 ?
C20 O9 Mn2 136.2(3) . . ?
C20 O10 Mn1 156.1(3) . . ?
C27 O15 Mn1 128.7(4) . 2_556 ?
O3'W O3'W O3W 166.5(16) 2_755 . ?
O10 Mn1 O15 101.19(16) . 2_556 ?
O10 Mn1 O2 96.21(14) . . ?
O15 Mn1 O2 92.18(16) 2_556 . ?
O10 Mn1 N8 92.57(15) . . ?
O15 Mn1 N8 152.32(16) 2_556 . ?
O2 Mn1 N8 110.23(16) . . ?
O10 Mn1 N7 162.48(15) . . ?
O15 Mn1 N7 88.81(17) 2_556 . ?
O2 Mn1 N7 97.76(15) . . ?
N8 Mn1 N7 72.69(17) . . ?
O10 Mn1 O1W 73.0(2) . . ?
O15 Mn1 O1W 85.1(2) 2_556 . ?
O2 Mn1 O1W 168.1(2) . . ?
N8 Mn1 O1W 76.0(2) . . ?
N7 Mn1 O1W 93.8(2) . . ?
O9 Mn2 O2W 91.76(14) . . ?
O9 Mn2 O7 114.02(14) . 1_554 ?
O2W Mn2 O7 97.43(14) . 1_554 ?
O9 Mn2 N10 92.22(15) . . ?
O2W Mn2 N10 98.43(15) . . ?
O7 Mn2 N10 148.76(14) 1_554 . ?
O9 Mn2 N9 93.40(15) . . ?
O2W Mn2 N9 170.15(15) . . ?
O7 Mn2 N9 88.13(14) 1_554 . ?
N10 Mn2 N9 73.00(15) . . ?
O9 Mn2 O8 169.12(14) . 1_554 ?
O2W Mn2 O8 82.32(14) . 1_554 ?
O7 Mn2 O8 58.17(13) 1_554 1_554 ?
N10 Mn2 O8 97.66(14) . 1_554 ?
N9 Mn2 O8 93.84(15) . 1_554 ?
O9 Mn2 C14 143.25(15) . 1_554 ?
O2W Mn2 C14 93.14(15) . 1_554 ?
O7 Mn2 C14 29.25(13) 1_554 1_554 ?
N10 Mn2 C14 122.91(15) . 1_554 ?
N9 Mn2 C14 87.74(15) . 1_554 ?
O8 Mn2 C14 29.29(14) 1_554 1_554 ?

loop_
_geom_bond_atom_site_label_1
_geom_bond_atom_site_label_2
_geom_bond_distance
_geom_bond_site_symmetry_2
_geom_bond_publ_flag
C1 C2 1.378(6) . ?
C1 C6 1.384(6) . ?
C1 C7 1.520(6) . ?
C2 C3 1.376(6) . ?
C2 H2 0.9500 . ?
C3 C4 1.409(6) . ?
C3 N2 1.468(6) . ?
C4 N1 1.364(6) . ?
C4 C5 1.410(6) . ?
C5 C6 1.383(6) . ?
C5 N3 1.471(6) . ?
C6 H6 0.9500 . ?
C7 O1 1.242(6) . ?
C7 O2 1.254(6) . ?
C8 C9 1.381(6) . ?
C8 C13 1.384(7) . ?
C8 N1 1.410(6) . ?
C9 C10 1.385(6) . ?
C9 H9 0.9500 . ?
C10 C11 1.393(7) . ?
C10 H10 0.9500 . ?
C11 C12 1.392(6) . ?
C11 C14 1.490(6) . ?
C12 C13 1.386(6) . ?
C12 H12 0.9500 . ?
C13 H13 0.9500 . ?
C14 O7 1.260(6) . ?
C14 O8 1.262(6) . ?
C14 Mn2 2.578(5) 1_556 ?
C15 C16 1.379(7) . ?
C15 C32 1.398(6) . ?
C15 C20 1.501(6) . ?
C16 C17 1.381(7) . ?
C16 H16 0.9500 . ?
C17 C18 1.415(6) . ?
C17 N5 1.463(6) . ?
C18 N4 1.372(6) . ?
C18 C19 1.418(6) . ?
C19 C32 1.376(6) . ?
C19 N6 1.480(6) . ?
C20 O9 1.254(5) . ?
C20 O10 1.255(6) . ?
C21 C26 1.380(7) . ?
C21 C22 1.394(7) . ?
C21 N4 1.417(6) . ?
C22 C23 1.370(8) . ?
C22 H22 0.9500 . ?
C23 C24 1.380(8) . ?
C23 H23 0.9500 . ?
C24 C25 1.395(7) . ?
C24 C27 1.483(8) . ?
C25 C26 1.389(7) . ?
C25 H25 0.9500 . ?
C26 H26 0.9500 . ?
C27 O16 1.242(7) . ?
C27 O15 1.248(7) . ?
C28 N7 1.333(7) . ?
C28 C29 1.376(9) . ?
C28 H28 0.9500 . ?
C29 C30 1.371(11) . ?
C29 H29 0.9500 . ?
C30 C31 1.378(11) . ?
C30 H30 0.9500 . ?
C31 C48 1.391(8) . ?
C31 H31 0.9500 . ?
C32 H32 0.9500 . ?
C33 N8 1.342(7) . ?
C33 C34 1.392(8) . ?
C33 C48 1.477(8) . ?
C34 C35 1.381(10) . ?
C34 H34 0.9500 . ?
C35 C36 1.375(11) . ?
C35 H35 0.9500 . ?
C36 C37 1.381(9) . ?
C36 H36 0.9500 . ?
C37 N8 1.319(7) . ?
C37 H37 0.9500 . ?
C38 N9 1.344(6) . ?
C38 C39 1.365(8) . ?
C38 H38 0.9500 . ?
C39 C40 1.367(8) . ?
C39 H39 0.9500 . ?
C40 C41 1.377(8) . ?
C40 H40 0.9500 . ?
C41 C42 1.382(7) . ?
C41 H41 0.9500 . ?
C42 N9 1.347(6) . ?
C42 C43 1.485(7) . ?
C43 N10 1.338(7) . ?
C43 C44 1.390(7) . ?
C44 C45 1.376(8) . ?
C44 H44 0.9500 . ?
C45 C46 1.361(8) . ?
C45 H45 0.9500 . ?
C46 C47 1.392(8) . ?
C46 H46 0.9500 . ?
C47 N10 1.330(7) . ?
C47 H47 0.9500 . ?
C48 N7 1.356(7) . ?
N1 H1 0.74(5) . ?
N2 O3 1.215(6) . ?
N2 O4 1.233(5) . ?
N3 O5 1.216(6) . ?
N3 O6 1.216(6) . ?
N4 H4 0.88(7) . ?
N5 O11 1.215(6) . ?
N5 O12 1.230(6) . ?
N6 O13 1.225(6) . ?
N6 O14 1.225(6) . ?
N7 Mn1 2.256(4) . ?
N8 Mn1 2.255(4) . ?
N9 Mn2 2.245(4) . ?
N10 Mn2 2.233(4) . ?
O2 Mn1 2.137(3) . ?
O7 Mn2 2.230(3) 1_556 ?
O8 Mn2 2.288(4) 1_556 ?
O9 Mn2 2.112(4) . ?
O10 Mn1 2.107(4) . ?
O15 Mn1 2.113(4) 2_556 ?
O1W Mn1 2.410(7) . ?
O2W Mn2 2.145(4) . ?
O3W O3'W 1.583(14) . ?
O3'W O3'W 1.23(2) 2_755 ?
Mn1 O15 2.113(4) 2_556 ?
Mn2 O7 2.230(3) 1_554 ?
Mn2 O8 2.288(4) 1_554 ?
Mn2 C14 2.578(5) 1_554 ?
